data_7114057
loop_
_publ_author_name
'Agarwal, Neeraj'
'Mishra, Sarada P.'
'Kumar, Anil'
'Hung, C.-H.'
'Ravikanth, M.'

_publ_section_title
;
 Synthesis and crystal structure of 2,3,12,13-tetraalkoxy-21,
 23-dithiaporphyrinsElectronic supplementary information (ESI) available:
 1H-NMR, LD-MS spectra and X-ray crystal structure data. See
 http://www.rsc.org/suppdata/cc/b2/b208017f/
;
_journal_issue 22
_journal_name_full 'Chemical Communications'
_journal_page_first 2642
_journal_paper_doi 10.1039/b208017f
_journal_year 2002
_chemical_formula_sum 'C30 H30 N O2 S'
_chemical_formula_weight 468.61
_chemical_name_systematic
; 
? 
;
_space_group_IT_number 2
_symmetry_cell_setting triclinic
_symmetry_space_group_name_Hall '-P 1'
_symmetry_space_group_name_H-M 'P -1'
_atom_sites_solution_hydrogens geom
_atom_sites_solution_primary direct
_atom_sites_solution_secondary difmap
_audit_creation_method SHELXL-97
_cell_angle_alpha 97.985(2)
_cell_angle_beta 90.840(2)
_cell_angle_gamma 97.106(2)
_cell_formula_units_Z 2
_cell_length_a 8.6153(9)
_cell_length_b 12.0456(13)
_cell_length_c 12.2567(14)
_cell_measurement_temperature 150(2)
_cell_volume 1249.3(2)
_computing_cell_refinement 'Bruker SMART'
_computing_data_collection 'Bruker SMART'
_computing_data_reduction 'Bruker SHELXTL'
_computing_molecular_graphics 'Bruker SHELXTL'
_computing_publication_material 'Bruker SHELXTL'
_computing_structure_refinement 'SHELXL-97 (Sheldrick, 1997)'
_computing_structure_solution 'SHELXS-97 (Sheldrick, 1990)'
_diffrn_ambient_temperature 150(2)
_diffrn_measured_fraction_theta_full 0.957
_diffrn_measured_fraction_theta_max 0.957
_diffrn_measurement_device_type 'CCD area detector'
_diffrn_measurement_method 'phi and omega scans'
_diffrn_radiation_monochromator graphite
_diffrn_radiation_source 'fine-focus sealed tube'
_diffrn_radiation_type MoK\a
_diffrn_radiation_wavelength 0.71073
_diffrn_reflns_av_R_equivalents 0.0394
_diffrn_reflns_av_sigmaI/netI 0.1258
_diffrn_reflns_limit_h_max 11
_diffrn_reflns_limit_h_min -11
_diffrn_reflns_limit_k_max 14
_diffrn_reflns_limit_k_min -15
_diffrn_reflns_limit_l_max 15
_diffrn_reflns_limit_l_min -10
_diffrn_reflns_number 7923
_diffrn_reflns_theta_full 27.53
_diffrn_reflns_theta_max 27.53
_diffrn_reflns_theta_min 1.68
_exptl_absorpt_coefficient_mu 0.157
_exptl_absorpt_correction_T_max 0.9486
_exptl_absorpt_correction_T_min 0.6485
_exptl_absorpt_correction_type 'Empirical Used SADABS'
_exptl_crystal_colour 'Dark Brown'
_exptl_crystal_density_diffrn 1.246
_exptl_crystal_density_method 'not measured'
_exptl_crystal_description Block
_exptl_crystal_F_000 498
_exptl_crystal_size_max 0.47
_exptl_crystal_size_mid 0.18
_exptl_crystal_size_min 0.12
_refine_diff_density_max 0.763
_refine_diff_density_min -0.498
_refine_diff_density_rms 0.107
_refine_ls_extinction_method none
_refine_ls_goodness_of_fit_ref 0.918
_refine_ls_hydrogen_treatment mixed
_refine_ls_matrix_type full
_refine_ls_number_parameters 349
_refine_ls_number_reflns 5514
_refine_ls_number_restraints 0
_refine_ls_restrained_S_all 0.918
_refine_ls_R_factor_all 0.1264
_refine_ls_R_factor_gt 0.0694
_refine_ls_shift/su_max 0.000
_refine_ls_shift/su_mean 0.000
_refine_ls_structure_factor_coef Fsqd
_refine_ls_weighting_details 'calc w=1/[\s^2^(Fo^2^)+(0.1104P)^2^+0.0000P] where P=(Fo^2^+2Fc^2^)/3'
_refine_ls_weighting_scheme calc
_refine_ls_wR_factor_gt 0.1761
_refine_ls_wR_factor_ref 0.2127
_reflns_number_gt 2757
_reflns_number_total 5514
_reflns_threshold_expression >2sigma(I)
_cod_data_source_file b208017f.txt
_cod_data_source_block 2,3,12,13-tetrabutoxy-21,23-dithiaporphyrin
_cod_depositor_comments
;
The following automatic conversions were performed:

'_symmetry_cell_setting' value 'Triclinic' changed to 'triclinic'
according to
/usr/data/users/saulius/automatic-downloads/retrospective/RSC/lib/dictionaries/cif_core.dic
dictionary named 'cif_core.dic' version 2.4.2 from 2011-04-26.

Automatic conversion script
Id: cif_fix_values 2281 2013-09-26 08:29:07Z andrius 
;
_cod_original_sg_symbol_H-M P-1
_cod_database_code 7114057

loop_
_symmetry_equiv_pos_as_xyz
'x, y, z'
'-x, -y, -z'

loop_
_atom_site_label
_atom_site_type_symbol
_atom_site_fract_x
_atom_site_fract_y
_atom_site_fract_z
_atom_site_U_iso_or_equiv
_atom_site_adp_type
_atom_site_occupancy
_atom_site_symmetry_multiplicity
_atom_site_calc_flag
_atom_site_refinement_flags
_atom_site_disorder_assembly
_atom_site_disorder_group
S1 S 0.13262(10) 0.98474(7) 0.08137(8) 0.0261(3) Uani 1 1 d . A .
N1 N -0.1305(3) 0.8296(2) 0.0281(2) 0.0271(7) Uani 1 1 d . . .
O1 O 0.5366(3) 1.04942(19) 0.2461(2) 0.0299(6) Uani 1 1 d . . .
O2 O 0.3691(3) 0.83530(19) 0.28126(19) 0.0283(6) Uani 1 1 d . . .
C1 C 0.2689(4) 1.2209(3) 0.0194(3) 0.0279(8) Uani 1 1 d . . .
C2 C 0.3579(4) 1.1718(3) 0.0941(3) 0.0234(8) Uani 1 1 d . A .
C3 C 0.5070(4) 1.2412(3) 0.1398(3) 0.0279(9) Uani 1 1 d . . .
C4 C 0.5107(6) 1.3054(4) 0.2425(4) 0.0619(15) Uani 1 1 d . . .
H4 H 0.4218 1.3014 0.2846 0.074 Uiso 1 1 calc R . .
C5 C 0.6423(7) 1.3747(4) 0.2837(5) 0.0727(18) Uani 1 1 d . . .
H5 H 0.6430 1.4171 0.3533 0.087 Uiso 1 1 calc R . .
C6 C 0.7755(7) 1.3813(4) 0.2204(5) 0.074(2) Uani 1 1 d . . .
H6 H 0.8656 1.4280 0.2479 0.089 Uiso 1 1 calc R . .
C7 C 0.7739(6) 1.3216(6) 0.1223(5) 0.087(2) Uani 1 1 d . . .
H7 H 0.8621 1.3277 0.0795 0.104 Uiso 1 1 calc R . .
C8 C 0.6399(5) 1.2489(5) 0.0817(4) 0.0632(15) Uani 1 1 d . . .
H8 H 0.6420 1.2047 0.0133 0.076 Uiso 1 1 calc R . .
C9 C 0.3094(4) 1.0651(3) 0.1274(3) 0.0247(8) Uani 1 1 d . . .
C10 C 0.3911(4) 1.0085(3) 0.1994(3) 0.0251(8) Uani 1 1 d . A .
C11 C 0.3120(4) 0.9054(3) 0.2164(3) 0.0247(8) Uani 1 1 d . A .
C12 C 0.1632(4) 0.8776(3) 0.1580(3) 0.0247(8) Uani 1 1 d . . .
C13 C 0.0599(4) 0.7781(3) 0.1562(3) 0.0262(8) Uani 1 1 d . A .
C14 C 0.0946(4) 0.6892(3) 0.2242(3) 0.0275(8) Uani 1 1 d . . .
C15 C 0.1719(6) 0.6002(4) 0.1799(4) 0.0563(14) Uani 1 1 d . A .
H15 H 0.2030 0.5953 0.1072 0.068 Uiso 1 1 calc R . .
C16 C 0.2033(7) 0.5182(4) 0.2434(4) 0.0683(16) Uani 1 1 d . . .
H16 H 0.2562 0.4591 0.2130 0.082 Uiso 1 1 calc R A .
C17 C 0.1572(5) 0.5236(3) 0.3500(4) 0.0422(12) Uani 1 1 d . A .
H17 H 0.1772 0.4676 0.3916 0.051 Uiso 1 1 calc R . .
C18 C 0.0819(5) 0.6110(4) 0.3951(4) 0.0495(12) Uani 1 1 d . . .
H18 H 0.0529 0.6160 0.4682 0.059 Uiso 1 1 calc R A .
C19 C 0.0486(5) 0.6929(3) 0.3319(3) 0.0439(11) Uani 1 1 d . A .
H19 H -0.0057 0.7511 0.3627 0.053 Uiso 1 1 calc R . .
C20 C -0.0832(4) 0.7569(3) 0.0932(3) 0.0277(8) Uani 1 1 d . . .
C21 C -0.1959(5) 0.6563(3) 0.0875(3) 0.0376(11) Uani 1 1 d . A .
H21 H -0.1899 0.5947 0.1248 0.045 Uiso 1 1 calc R . .
C22 C -0.3106(4) 0.6702(3) 0.0177(3) 0.0349(10) Uani 1 1 d . . .
H22 H -0.4001 0.6196 -0.0032 0.042 Uiso 1 1 calc R A .
C27 C 0.3976(6) 0.8836(4) 0.3992(4) 0.0311(12) Uani 0.742(4) 1 d P A .
H27A H 0.3016 0.9050 0.4314 0.037 Uiso 0.742(4) 1 calc PR . .
H27B H 0.4751 0.9500 0.4063 0.037 Uiso 0.742(4) 1 calc PR . .
C28 C 0.4561(6) 0.7924(4) 0.4563(4) 0.0320(13) Uani 0.742(4) 1 d P . .
H28A H 0.4786 0.8220 0.5333 0.038 Uiso 0.742(4) 1 calc PR A .
H28B H 0.3735 0.7295 0.4530 0.038 Uiso 0.742(4) 1 calc PR . .
C29 C 0.6007(6) 0.7494(4) 0.4074(4) 0.0518(13) Uani 1 1 d . A .
C30 C 0.6417(7) 0.6539(4) 0.4626(5) 0.0752(18) Uani 1 1 d . . .
H30A H 0.5681 0.5879 0.4392 0.113 Uiso 1 1 calc R A .
H30B H 0.6383 0.6737 0.5411 0.113 Uiso 1 1 calc R . .
H30C H 0.7452 0.6383 0.4431 0.113 Uiso 1 1 calc R . .
C31 C 0.6627(6) 0.9882(5) 0.2020(4) 0.0386(14) Uani 0.742(4) 1 d P A .
C32 C 0.8021(7) 1.0122(5) 0.2855(6) 0.0516(17) Uani 0.742(4) 1 d P . .
C33 C 0.8746(9) 1.1282(6) 0.2966(7) 0.074(2) Uani 0.742(4) 1 d P A 2
C34 C 1.0259(6) 1.1342(6) 0.3724(5) 0.095(2) Uani 1 1 d . . .
H34A H 1.0983 1.1209 0.3147 0.143 Uiso 1 1 calc R A 1
H34B H 1.0713 1.1216 0.4410 0.143 Uiso 1 1 calc R A 1
H34C H 1.0030 1.2107 0.3784 0.143 Uiso 1 1 calc R A 1
C27A C 0.4974(18) 0.7730(13) 0.2252(13) 0.039(4) Uani 0.258(4) 1 d P A 1
H27C H 0.4577 0.7298 0.1555 0.046 Uiso 0.258(4) 1 calc PR A 1
H27D H 0.5855 0.8267 0.2108 0.046 Uiso 0.258(4) 1 calc PR A 1
C28A C 0.5483(18) 0.6948(13) 0.3012(13) 0.038(4) Uani 0.258(4) 1 d P A 1
H28C H 0.4611 0.6376 0.3089 0.045 Uiso 0.258(4) 1 calc PR A 1
H28D H 0.6320 0.6567 0.2674 0.045 Uiso 0.258(4) 1 calc PR A 1
C32A C 0.7275(17) 1.1221(15) 0.3810(14) 0.047(5) Uani 0.258(4) 1 d P A 1
C33A C 0.8509(17) 1.0404(12) 0.3415(12) 0.024(3) Uiso 0.258(4) 1 d P A 1
C31A C 0.5564(17) 1.0591(15) 0.3587(13) 0.046(5) Uani 0.258(4) 1 d P A 1

loop_
_atom_site_aniso_label
_atom_site_aniso_U_11
_atom_site_aniso_U_22
_atom_site_aniso_U_33
_atom_site_aniso_U_23
_atom_site_aniso_U_13
_atom_site_aniso_U_12
S1 0.0245(5) 0.0248(5) 0.0298(5) 0.0112(4) -0.0063(4) -0.0013(3)
N1 0.0222(16) 0.0278(15) 0.0317(17) 0.0108(13) -0.0056(14) -0.0019(12)
O1 0.0202(13) 0.0330(13) 0.0360(15) 0.0085(12) -0.0053(12) -0.0020(11)
O2 0.0256(13) 0.0292(13) 0.0320(14) 0.0131(11) -0.0074(11) 0.0021(10)
C1 0.029(2) 0.0270(18) 0.0270(19) 0.0063(15) -0.0036(16) -0.0005(15)
C2 0.0217(18) 0.0244(17) 0.0231(18) 0.0017(14) 0.0020(15) 0.0008(14)
C3 0.031(2) 0.0254(18) 0.029(2) 0.0114(15) -0.0080(17) -0.0001(15)
C4 0.049(3) 0.060(3) 0.067(3) -0.031(3) -0.021(3) 0.017(2)
C5 0.065(4) 0.047(3) 0.095(4) -0.019(3) -0.034(4) -0.003(3)
C6 0.078(4) 0.061(3) 0.078(4) 0.046(3) -0.049(3) -0.047(3)
C7 0.044(3) 0.154(6) 0.056(3) 0.036(4) -0.014(3) -0.033(4)
C8 0.025(2) 0.119(4) 0.037(2) 0.005(3) 0.000(2) -0.018(3)
C9 0.0232(18) 0.0274(17) 0.0234(18) 0.0043(15) 0.0002(15) 0.0026(14)
C10 0.0227(18) 0.0292(18) 0.0238(18) 0.0056(15) -0.0039(15) 0.0033(15)
C11 0.0198(18) 0.0288(18) 0.0275(19) 0.0096(15) 0.0000(15) 0.0050(14)
C12 0.0256(19) 0.0241(17) 0.0257(18) 0.0086(15) -0.0028(16) 0.0032(14)
C13 0.0273(19) 0.0251(17) 0.0280(19) 0.0102(15) -0.0024(16) 0.0037(15)
C14 0.028(2) 0.0253(17) 0.029(2) 0.0096(15) -0.0065(17) -0.0012(15)
C15 0.097(4) 0.041(2) 0.040(3) 0.017(2) 0.013(3) 0.029(3)
C16 0.111(5) 0.047(3) 0.061(3) 0.024(3) 0.016(3) 0.044(3)
C17 0.040(2) 0.036(2) 0.056(3) 0.029(2) -0.011(2) 0.0001(19)
C18 0.055(3) 0.059(3) 0.042(3) 0.030(2) 0.005(2) 0.007(2)
C19 0.051(3) 0.044(2) 0.044(3) 0.022(2) 0.008(2) 0.018(2)
C20 0.0261(19) 0.0275(18) 0.0304(19) 0.0114(16) -0.0041(16) -0.0006(15)
C21 0.040(2) 0.0280(19) 0.046(2) 0.0203(18) -0.012(2) -0.0075(17)
C22 0.030(2) 0.0301(19) 0.044(2) 0.0180(18) -0.0094(19) -0.0114(16)
C27 0.035(3) 0.038(3) 0.021(2) 0.008(2) -0.002(2) 0.005(2)
C28 0.035(3) 0.034(3) 0.028(3) 0.011(2) -0.008(2) 0.003(2)
C29 0.053(3) 0.056(3) 0.055(3) 0.027(2) -0.007(2) 0.022(2)
C30 0.085(4) 0.064(3) 0.084(4) 0.023(3) -0.018(3) 0.025(3)
C31 0.023(3) 0.054(3) 0.035(3) -0.010(3) -0.003(2) 0.011(2)
C32 0.027(3) 0.062(4) 0.061(4) -0.003(3) -0.004(3) 0.001(3)
C33 0.055(5) 0.074(5) 0.088(6) -0.012(5) -0.006(4) 0.011(4)
C34 0.031(3) 0.150(6) 0.090(4) -0.030(4) -0.013(3) 0.007(3)
C27A 0.036(9) 0.040(9) 0.044(9) 0.011(7) 0.008(8) 0.015(7)
C28A 0.032(8) 0.044(9) 0.046(10) 0.023(8) 0.019(7) 0.020(7)
C32A 0.014(7) 0.072(12) 0.049(10) -0.006(9) 0.000(7) -0.003(8)
C31A 0.019(8) 0.078(12) 0.032(9) 0.004(8) -0.007(7) -0.022(8)

loop_
_atom_type_symbol
_atom_type_description
_atom_type_scat_dispersion_real
_atom_type_scat_dispersion_imag
_atom_type_scat_source
S S 0.1246 0.1234 'International Tables Vol C Tables 4.2.6.8 and 6.1.1.4'
N N 0.0061 0.0033 'International Tables Vol C Tables 4.2.6.8 and 6.1.1.4'
O O 0.0106 0.0060 'International Tables Vol C Tables 4.2.6.8 and 6.1.1.4'
C C 0.0033 0.0016 'International Tables Vol C Tables 4.2.6.8 and 6.1.1.4'
H H 0.0000 0.0000 'International Tables Vol C Tables 4.2.6.8 and 6.1.1.4'

loop_
_geom_angle_atom_site_label_1
_geom_angle_atom_site_label_2
_geom_angle_atom_site_label_3
_geom_angle
_geom_angle_site_symmetry_1
_geom_angle_site_symmetry_3
C12 S1 C9 92.90(15) . .
C1 N1 C20 105.9(3) 2_575 .
C10 O1 C31A 118.5(7) . .
C10 O1 C31 114.6(3) . .
C31A O1 C31 105.0(8) . .
C11 O2 C27 115.1(3) . .
C11 O2 C27A 112.1(6) . .
C27 O2 C27A 116.9(6) . .
N1 C1 C2 123.6(3) 2_575 .
N1 C1 C22 110.2(3) 2_575 2_575
C2 C1 C22 126.2(3) . 2_575
C9 C2 C1 123.2(3) . .
C9 C2 C3 120.7(3) . .
C1 C2 C3 116.0(3) . .
C8 C3 C4 117.3(4) . .
C8 C3 C2 122.6(4) . .
C4 C3 C2 120.0(4) . .
C5 C4 C3 121.4(6) . .
C4 C5 C6 119.3(5) . .
C7 C6 C5 120.2(5) . .
C6 C7 C8 120.1(6) . .
C3 C8 C7 121.6(5) . .
C10 C9 C2 127.3(3) . .
C10 C9 S1 110.5(2) . .
C2 C9 S1 122.2(2) . .
O1 C10 C11 122.7(3) . .
O1 C10 C9 123.9(3) . .
C11 C10 C9 113.5(3) . .
O2 C11 C10 123.8(3) . .
O2 C11 C12 122.6(3) . .
C10 C11 C12 113.6(3) . .
C13 C12 C11 126.7(3) . .
C13 C12 S1 123.7(2) . .
C11 C12 S1 109.5(2) . .
C12 C13 C20 122.6(3) . .
C12 C13 C14 120.7(3) . .
C20 C13 C14 116.7(3) . .
C19 C14 C15 118.2(3) . .
C19 C14 C13 121.1(4) . .
C15 C14 C13 120.7(3) . .
C14 C15 C16 120.3(4) . .
C17 C16 C15 120.6(5) . .
C18 C17 C16 119.8(4) . .
C17 C18 C19 120.0(4) . .
C14 C19 C18 121.1(4) . .
N1 C20 C13 123.4(3) . .
N1 C20 C21 110.9(3) . .
C13 C20 C21 125.7(3) . .
C22 C21 C20 106.0(3) . .
C21 C22 C1 107.1(3) . 2_575
O2 C27 C28 106.6(4) . .
C29 C28 C27 114.1(4) . .
C28A C29 C30 102.4(7) . .
C28A C29 C28 103.6(7) . .
C30 C29 C28 110.2(4) . .
O1 C31 C32 109.0(4) . .
C33A C32 C33 60.0(11) . .
C33A C32 C31 156.9(13) . .
C33 C32 C31 112.3(6) . .
C33A C32 C32A 59.1(12) . .
C33 C32 C32A 59.1(6) . .
C31 C32 C32A 97.9(6) . .
C32 C33 C34 105.6(6) . .
C33 C34 C33A 43.5(5) . .
C28A C27A O2 108.1(12) . .
C29 C28A C27A 114.3(12) . .
C33A C32A C31A 110.4(13) . .
C33A C32A C32 26.2(6) . .
C31A C32A C32 90.0(10) . .
C32 C33A C32A 94.8(14) . .
C32 C33A C34 135.0(16) . .
C32A C33A C34 99.8(10) . .
O1 C31A C32A 103.3(12) . .

loop_
_geom_bond_atom_site_label_1
_geom_bond_atom_site_label_2
_geom_bond_distance
_geom_bond_site_symmetry_2
S1 C12 1.741(3) .
S1 C9 1.742(3) .
N1 C1 1.354(4) 2_575
N1 C20 1.357(4) .
O1 C10 1.375(4) .
O1 C31A 1.375(15) .
O1 C31 1.456(6) .
O2 C11 1.366(4) .
O2 C27 1.486(5) .
O2 C27A 1.531(16) .
C1 N1 1.354(4) 2_575
C1 C2 1.420(4) .
C1 C22 1.452(4) 2_575
C2 C9 1.419(4) .
C2 C3 1.499(4) .
C3 C8 1.357(6) .
C3 C4 1.381(6) .
C4 C5 1.367(6) .
C5 C6 1.395(8) .
C6 C7 1.312(8) .
C7 C8 1.400(6) .
C9 C10 1.416(4) .
C10 C11 1.384(4) .
C11 C12 1.438(4) .
C12 C13 1.399(4) .
C13 C20 1.422(4) .
C13 C14 1.501(4) .
C14 C19 1.380(6) .
C14 C15 1.383(6) .
C15 C16 1.388(5) .
C16 C17 1.367(7) .
C17 C18 1.362(6) .
C18 C19 1.389(5) .
C20 C21 1.449(5) .
C21 C22 1.339(5) .
C22 C1 1.452(4) 2_575
C27 C28 1.513(6) .
C28 C29 1.508(7) .
C29 C28A 1.415(16) .
C29 C30 1.489(6) .
C31 C32 1.539(7) .
C32 C33A 0.809(13) .
C32 C33 1.446(10) .
C32 C32A 1.827(19) .
C33 C34 1.579(8) .
C34 C33A 1.771(16) .
C27A C28A 1.510(19) .
C32A C33A 1.57(2) .
C32A C31A 1.574(19) .
